data_7004254
loop_
_publ_author_name
'Karotsis, Georgios'
'Jones, Leigh F.'
'Papaefstathiou, Giannis S.'
'Collins, Anna'
'Parsons, Simon'
'Nguyen, Tuyen D.'
'Evangelisti, Marco'
'Brechin, Euan K.'

_publ_section_title
;
 Rare tetranuclear mixed-valent [MnII2MnIV2] clusters as building
 blocks for extended networks
;
_journal_issue 36
_journal_name_full 'Dalton Transactions'
_journal_page_first 4917
_journal_page_last 4925
_journal_paper_doi 10.1039/b804897e
_journal_year 2008
_chemical_compound_source 'G. Karotsis'
_chemical_formula_moiety '[Mn4 O2 Br2 (C6H14N2O2)2 (EtOH)6] 2[Br]'
_chemical_formula_sum 'C24 H64 Br4 Mn4 N4 O12'
_chemical_formula_weight 1140.12
_space_group_IT_number 14
_symmetry_cell_setting monoclinic
_symmetry_space_group_name_Hall '-P 2ybc'
_symmetry_space_group_name_H-M 'P 1 21/c 1'
_atom_sites_solution_hydrogens geom
_atom_sites_solution_primary direct
_audit_creation_date 07-05-11
_audit_creation_method CRYSTALS_ver_12.84
_cell_angle_alpha 90
_cell_angle_beta 99.485(2)
_cell_angle_gamma 90
_cell_formula_units_Z 2
_cell_length_a 13.6721(3)
_cell_length_b 9.1130(2)
_cell_length_c 17.2367(4)
_cell_measurement_reflns_used 7039
_cell_measurement_temperature 150
_cell_measurement_theta_max 28
_cell_measurement_theta_min 2
_cell_volume 2118.23(8)
_computing_cell_refinement 'SAINT (Siemens ,1995)'
_computing_data_collection 'SMART (Siemens, 1993)'
_computing_data_reduction 'SAINT (Siemens ,1995)'
_computing_molecular_graphics 'CAMERON (Watkin et al., 1996)'
_computing_publication_material 'CRYSTALS (Betteridge et al., 2003)'
_computing_structure_refinement 'CRYSTALS (Betteridge et al., 2003)'
_computing_structure_solution 'SIR92 (Altomare et al., 1994)'
_diffrn_ambient_temperature 150
_diffrn_measured_fraction_theta_full 0.998
_diffrn_measured_fraction_theta_max 0.929
_diffrn_measurement_device_type 'Bruker SMART'
_diffrn_measurement_method \w
_diffrn_radiation_monochromator graphite
_diffrn_radiation_type 'Mo K\a'
_diffrn_radiation_wavelength 0.71073
_diffrn_reflns_av_R_equivalents 0.043
_diffrn_reflns_limit_h_max 18
_diffrn_reflns_limit_h_min -18
_diffrn_reflns_limit_k_max 12
_diffrn_reflns_limit_k_min -12
_diffrn_reflns_limit_l_max 22
_diffrn_reflns_limit_l_min -22
_diffrn_reflns_number 25247
_diffrn_reflns_theta_full 27.178
_diffrn_reflns_theta_max 28.913
_diffrn_reflns_theta_min 1.510
_diffrn_standards_number 0
_exptl_absorpt_coefficient_mu 4.991
_exptl_absorpt_correction_T_max 0.50
_exptl_absorpt_correction_T_min 0.30
_exptl_absorpt_correction_type multi-scan
_exptl_absorpt_process_details 'SADABS (Siemens, 1996)'
_exptl_crystal_colour black
_exptl_crystal_density_diffrn 1.787
_exptl_crystal_description block
_exptl_crystal_F_000 1144
_exptl_crystal_recrystallization_method
;
Et2O diffusion in EtOH solution
;
_exptl_crystal_size_max 0.34
_exptl_crystal_size_mid 0.24
_exptl_crystal_size_min 0.14
_refine_diff_density_max 1.23
_refine_diff_density_min -0.91
_refine_ls_extinction_method None
_refine_ls_goodness_of_fit_ref 0.7442
_refine_ls_hydrogen_treatment constr
_refine_ls_matrix_type full
_refine_ls_number_parameters 217
_refine_ls_number_reflns 5196
_refine_ls_number_restraints 67
_refine_ls_R_factor_all 0.0508
_refine_ls_R_factor_gt 0.0308
_refine_ls_shift/su_max 0.000731
_refine_ls_structure_factor_coef Fsqd
_refine_ls_weighting_details
;
Method= Modified Sheldrick
w=1/[\s^2^(F^2^) + ( 0.00P)^2^ + 0.00P]
,where P=(max(Fo^2^,0) + 2Fc^2^)/3
;
_refine_ls_weighting_scheme calc
_refine_ls_wR_factor_all 0.0699
_refine_ls_wR_factor_gt 0.0666
_refine_ls_wR_factor_ref 0.0699
_reflns_limit_h_max 18
_reflns_limit_h_min -18
_reflns_limit_k_max 12
_reflns_limit_k_min 0
_reflns_limit_l_max 22
_reflns_limit_l_min 0
_reflns_number_gt 3655
_reflns_number_total 5196
_reflns_threshold_expression I>2.0\s(I)
_oxford_diffrn_Wilson_B_factor 0.00
_oxford_diffrn_Wilson_scale 0.00
_oxford_refine_ls_scale 0.30779(19)
_cod_data_source_file b804897e.txt
_cod_data_source_block EB7053
_cod_depositor_comments
;
The following automatic conversions were performed:
'_symmetry_cell_setting' value 'Monoclinic' changed to 'monoclinic'
according to '/home/saulius/struct/CIF-dictionaries/cif_core.dic'
dictionary named 'cif_core.dic' version 2.4.1 from 2010-06-29.

Automatic conversion script
Id: cif_fix_enum 1527 2010-12-29 10:47:43Z saulius 
;
_cod_original_sg_symbol_H-M 'P 1 21/c 1 '
_cod_database_code 7004254

loop_
_symmetry_equiv_pos_as_xyz
x,y,z
-x,-y,-z
-x,y+1/2,-z+1/2
x,-y+1/2,z+1/2

loop_
_atom_site_label
_atom_site_type_symbol
_atom_site_fract_x
_atom_site_fract_y
_atom_site_fract_z
_atom_site_U_iso_or_equiv
_atom_site_occupancy
_atom_site_adp_type
_atom_site_refinement_flags_posn
_atom_site_refinement_flags_adp
_atom_site_refinement_flags_occupancy
_atom_site_disorder_assembly
_atom_site_disorder_group
_atom_site_attached_hydrogens
Mn1 Mn 0.46176(3) 1.03658(4) 0.56514(2) 0.0164 1.0000 Uani D . . . . .
O1 O 0.56250(13) 0.9255(2) 0.54043(10) 0.0184 1.0000 Uani . . . . . .
N11 N 0.53715(16) 1.2351(2) 0.58930(13) 0.0188 1.0000 Uani D . . . . .
C211 C 0.5672(2) 1.2410(3) 0.67717(16) 0.0231 1.0000 Uani D . . . . .
C221 C 0.5999(2) 1.0910(3) 0.70763(16) 0.0235 1.0000 Uani D . . . . .
N231 N 0.51555(16) 0.9921(3) 0.68111(12) 0.0208 1.0000 Uani D . . . . .
C311 C 0.62770(19) 1.2681(3) 0.55303(15) 0.0211 1.0000 Uani D . . . . .
C321 C 0.6182(2) 1.2564(3) 0.46458(16) 0.0206 1.0000 Uani D . . . . .
O331 O 0.63268(13) 1.1128(2) 0.43734(10) 0.0198 1.0000 Uani D . . . . .
C411 C 0.4591(2) 1.3473(3) 0.56305(16) 0.0220 1.0000 Uani D . . . . .
C421 C 0.3638(2) 1.3058(3) 0.59269(17) 0.0233 1.0000 Uani D . . . . .
O431 O 0.35407(13) 1.1508(2) 0.59075(11) 0.0202 1.0000 Uani D . . . . .
Mn2 Mn 0.77116(3) 0.98976(5) 0.44354(2) 0.0214 1.0000 Uani . . . . . .
O13 O 0.87794(15) 0.8186(2) 0.42661(12) 0.0313 1.0000 Uani D . . . . .
C23 C 0.8772(2) 0.7247(4) 0.35953(19) 0.0363 1.0000 Uani D . . . . .
C33 C 0.8991(3) 0.5682(4) 0.3824(3) 0.0582 1.0000 Uani D . . . . .
O14 O 0.77422(15) 1.0483(2) 0.31896(11) 0.0302 1.0000 Uani D . . . . .
C24 C 0.8638(3) 1.0875(4) 0.2898(2) 0.0454 1.0000 Uani D . . . . .
C34 C 0.8480(3) 1.1987(5) 0.2276(3) 0.0681 1.0000 Uani D . . . . .
O12 O 0.76437(15) 0.9018(3) 0.56270(12) 0.0351 1.0000 Uani D . . . . .
C22 C 0.8392(3) 0.8635(4) 0.6274(2) 0.0472 1.0000 Uani D . . . . .
C32 C 0.8767(3) 0.7125(5) 0.6219(2) 0.0630 1.0000 Uani D . . . . .
Br1 Br 0.88828(2) 1.19716(4) 0.50174(2) 0.0342 1.0000 Uani . . . . . .
Br2 Br 0.62691(2) 0.64746(3) 0.689709(16) 0.0243 1.0000 Uani . . . . . .
H2111 H 0.6201 1.3131 0.6896 0.0277 1.0000 Uiso DR . . . . .
H2112 H 0.5103 1.2733 0.7007 0.0283 1.0000 Uiso DR . . . . .
H2211 H 0.6175 1.0968 0.7648 0.0274 1.0000 Uiso DR . . . . .
H2212 H 0.6579 1.0571 0.6874 0.0284 1.0000 Uiso DR . . . . .
H3111 H 0.6488 1.3674 0.5662 0.0247 1.0000 Uiso DR . . . . .
H3112 H 0.6809 1.2026 0.5752 0.0250 1.0000 Uiso DR . . . . .
H3211 H 0.6684 1.3166 0.4477 0.0244 1.0000 Uiso DR . . . . .
H3212 H 0.5545 1.2898 0.4389 0.0250 1.0000 Uiso DR . . . . .
H4111 H 0.4829 1.4441 0.5819 0.0258 1.0000 Uiso DR . . . . .
H4112 H 0.4444 1.3465 0.5046 0.0262 1.0000 Uiso DR . . . . .
H4211 H 0.3655 1.3403 0.6463 0.0286 1.0000 Uiso DR . . . . .
H4212 H 0.3078 1.3516 0.5605 0.0290 1.0000 Uiso DR . . . . .
H231 H 0.9253 0.7582 0.3285 0.0430 1.0000 Uiso DR . . . . .
H232 H 0.8107 0.7298 0.3294 0.0432 1.0000 Uiso DR . . . . .
H331 H 0.8979 0.5057 0.3370 0.0818 1.0000 Uiso DR . . . . .
H332 H 0.9604 0.5676 0.4143 0.0818 1.0000 Uiso DR . . . . .
H333 H 0.8481 0.5399 0.4122 0.0824 1.0000 Uiso DR . . . . .
H241 H 0.9102 1.1293 0.3328 0.0560 1.0000 Uiso DR . . . . .
H242 H 0.8928 0.9987 0.2686 0.0562 1.0000 Uiso DR . . . . .
H341 H 0.9121 1.2250 0.2168 0.1019 1.0000 Uiso DR . . . . .
H342 H 0.8159 1.2800 0.2489 0.1021 1.0000 Uiso DR . . . . .
H343 H 0.8067 1.1568 0.1834 0.1027 1.0000 Uiso DR . . . . .
H221 H 0.8934 0.9319 0.6278 0.0551 1.0000 Uiso DR . . . . .
H222 H 0.8111 0.8689 0.6767 0.0541 1.0000 Uiso DR . . . . .
H321 H 0.9270 0.6907 0.6680 0.0970 1.0000 Uiso DR . . . . .
H322 H 0.9040 0.7027 0.5736 0.0974 1.0000 Uiso DR . . . . .
H323 H 0.8206 0.6470 0.6200 0.0970 1.0000 Uiso DR . . . . .
H4 H 0.4691 1.0069 0.7104 0.0299 1.0000 Uiso DR . . . . .
H23 H 0.5330 0.8993 0.6870 0.0306 1.0000 Uiso DR . . . . .
H28 H 0.7406 0.9877 0.2897 0.0456 1.0000 Uiso DR . . . . .
H9 H 0.7065 0.8844 0.5675 0.0526 1.0000 Uiso R . . . . .
H24 H 0.9350 0.8222 0.4506 0.0454 1.0000 Uiso R . . . . .

loop_
_atom_site_aniso_label
_atom_site_aniso_U_11
_atom_site_aniso_U_22
_atom_site_aniso_U_33
_atom_site_aniso_U_23
_atom_site_aniso_U_13
_atom_site_aniso_U_12
Mn1 0.0163(2) 0.0149(2) 0.01802(19) 0.00061(17) 0.00328(15) 0.00013(17)
O1 0.0182(10) 0.0187(10) 0.0183(9) 0.0018(8) 0.0030(7) 0.0014(8)
N11 0.0199(12) 0.0161(11) 0.0206(11) -0.0010(9) 0.0036(9) 0.0009(10)
C211 0.0254(15) 0.0204(15) 0.0236(14) -0.0031(12) 0.0041(12) -0.0008(13)
C221 0.0241(15) 0.0241(15) 0.0218(14) -0.0021(12) 0.0021(11) 0.0010(13)
N231 0.0230(12) 0.0180(12) 0.0222(11) 0.0014(10) 0.0058(9) 0.0018(10)
C311 0.0166(14) 0.0198(15) 0.0271(14) -0.0016(12) 0.0041(11) -0.0012(11)
C321 0.0206(14) 0.0148(13) 0.0275(14) 0.0013(11) 0.0074(11) -0.0010(12)
O331 0.0193(10) 0.0159(10) 0.0247(10) -0.0007(8) 0.0055(8) -0.0016(8)
C411 0.0239(15) 0.0130(13) 0.0298(14) 0.0013(12) 0.0064(12) 0.0011(12)
C421 0.0221(15) 0.0179(14) 0.0308(15) 0.0003(13) 0.0073(12) 0.0008(12)
O431 0.0166(9) 0.0182(10) 0.0264(10) 0.0002(8) 0.0050(8) 0.0017(8)
Mn2 0.0174(2) 0.0233(2) 0.0237(2) -0.00143(18) 0.00360(16) -0.00045(18)
O13 0.0231(11) 0.0360(13) 0.0337(11) -0.0069(10) 0.0016(9) 0.0048(10)
C23 0.0316(18) 0.039(2) 0.0380(18) -0.0103(16) 0.0061(14) 0.0043(15)
C33 0.050(2) 0.038(2) 0.081(3) -0.015(2) -0.005(2) 0.0116(19)
O14 0.0273(11) 0.0365(13) 0.0270(10) -0.0005(10) 0.0051(9) -0.0086(10)
C24 0.035(2) 0.063(3) 0.0386(19) 0.0014(18) 0.0092(15) -0.0040(19)
C34 0.041(2) 0.092(4) 0.072(3) 0.038(3) 0.009(2) -0.010(2)
O12 0.0212(11) 0.0549(15) 0.0284(11) 0.0107(11) 0.0020(9) 0.0021(11)
C22 0.034(2) 0.061(3) 0.043(2) 0.0157(19) -0.0047(16) -0.0005(19)
C32 0.048(2) 0.085(3) 0.060(3) 0.035(2) 0.022(2) 0.022(2)
Br1 0.02264(16) 0.03207(18) 0.04584(19) -0.00855(15) -0.00029(13) -0.00505(14)
Br2 0.02642(16) 0.02168(15) 0.02461(14) 0.00203(12) 0.00380(11) 0.00215(13)

loop_
_atom_type_symbol
_atom_type_scat_dispersion_real
_atom_type_scat_dispersion_imag
_atom_type_scat_Cromer_Mann_a1
_atom_type_scat_Cromer_Mann_b1
_atom_type_scat_Cromer_Mann_a2
_atom_type_scat_Cromer_Mann_b2
_atom_type_scat_Cromer_Mann_a3
_atom_type_scat_Cromer_Mann_b3
_atom_type_scat_Cromer_Mann_a4
_atom_type_scat_Cromer_Mann_b4
_atom_type_scat_Cromer_Mann_c
_atom_type_scat_source
C 0.0033 0.0016 2.3100 20.8439 1.0200 10.2075 1.5886 0.5687 0.8650 51.6512 0.2156 'International Tables Vol C 4.2.6.8 and 6.1.1.4'
H 0.0000 0.0000 0.4930 10.5109 0.3229 26.1257 0.1402 3.1424 0.0408 57.7998 0.0030 'International Tables Vol C 4.2.6.8 and 6.1.1.4'
N 0.0061 0.0033 12.2126 0.0057 3.1322 9.8933 2.0125 28.9975 1.1663 0.5826 -11.5290 'International Tables Vol C 4.2.6.8 and 6.1.1.4'
O 0.0106 0.0060 3.0485 13.2771 2.2868 5.7011 1.5463 0.3239 0.8670 32.9089 0.2508 'International Tables Vol C 4.2.6.8 and 6.1.1.4'
Mn 0.3368 0.7283 11.2819 5.3409 7.3573 0.3432 3.0193 17.8674 2.2441 83.7543 1.0896 'International Tables Vol C 4.2.6.8 and 6.1.1.4'
Br -0.2901 2.4595 17.1789 2.1723 5.2358 16.5796 5.6377 0.2609 3.9851 41.4328 2.9557 'International Tables Vol C 4.2.6.8 and 6.1.1.4'

loop_
_geom_angle_atom_site_label_1
_geom_angle_site_symmetry_1
_geom_angle_atom_site_label_2
_geom_angle_site_symmetry_2
_geom_angle_atom_site_label_3
_geom_angle_site_symmetry_3
_geom_angle
_geom_angle_publ_flag
Mn1 2_676 Mn1 . O331 2_676 99.26(6) yes
Mn1 2_676 Mn1 . O1 2_676 41.74(6) yes
O331 2_676 Mn1 . O1 2_676 95.94(8) yes
Mn1 2_676 Mn1 . O1 . 42.08(5) yes
O331 2_676 Mn1 . O1 . 97.83(8) yes
O1 2_676 Mn1 . O1 . 83.82(8) yes
Mn1 2_676 Mn1 . N11 . 97.65(6) yes
O331 2_676 Mn1 . N11 . 161.77(8) yes
O1 2_676 Mn1 . N11 . 92.14(8) yes
O1 . Mn1 . N11 . 99.27(8) yes
Mn1 2_676 Mn1 . N231 . 129.23(7) yes
O331 2_676 Mn1 . N231 . 90.78(8) yes
O1 2_676 Mn1 . N231 . 169.57(8) yes
O1 . Mn1 . N231 . 87.39(8) yes
N11 . Mn1 . N231 . 83.74(9) yes
Mn1 2_676 Mn1 . O431 . 137.83(6) yes
O331 2_676 Mn1 . O431 . 81.19(8) yes
O1 2_676 Mn1 . O431 . 96.11(8) yes
O1 . Mn1 . O431 . 179.00(8) yes
N11 . Mn1 . O431 . 81.73(8) yes
N231 . Mn1 . O431 . 92.78(9) yes
Mn1 2_676 O1 . Mn1 . 96.18(8) yes
Mn1 . N11 . C211 . 106.03(16) yes
Mn1 . N11 . C311 . 120.16(16) yes
C211 . N11 . C311 . 107.7(2) yes
Mn1 . N11 . C411 . 103.18(16) yes
C211 . N11 . C411 . 110.1(2) yes
C311 . N11 . C411 . 109.4(2) yes
N11 . C211 . C221 . 109.5(2) yes
N11 . C211 . H2111 . 108.4 no
C221 . C211 . H2111 . 111.6 no
N11 . C211 . H2112 . 108.9 no
C221 . C211 . H2112 . 109.8 no
H2111 . C211 . H2112 . 108.6 no
C211 . C221 . N231 . 105.9(2) yes
C211 . C221 . H2211 . 108.2 no
N231 . C221 . H2211 . 113.3 no
C211 . C221 . H2212 . 112.2 no
N231 . C221 . H2212 . 109.8 no
H2211 . C221 . H2212 . 107.5 no
C221 . N231 . Mn1 . 108.49(16) yes
C221 . N231 . H4 . 109.2 no
Mn1 . N231 . H4 . 110.4 no
C221 . N231 . H23 . 111.6 no
Mn1 . N231 . H23 . 110.4 no
H4 . N231 . H23 . 106.7 no
N11 . C311 . C321 . 117.7(2) yes
N11 . C311 . H3111 . 108.9 no
C321 . C311 . H3111 . 105.9 no
N11 . C311 . H3112 . 109.1 no
C321 . C311 . H3112 . 106.8 no
H3111 . C311 . H3112 . 108.0 no
C311 . C321 . O331 . 113.9(2) yes
C311 . C321 . H3211 . 108.6 no
O331 . C321 . H3211 . 106.3 no
C311 . C321 . H3212 . 111.4 no
O331 . C321 . H3212 . 107.8 no
H3211 . C321 . H3212 . 108.6 no
C321 . O331 . Mn1 2_676 123.10(16) yes
C321 . O331 . Mn2 . 128.69(16) yes
Mn1 2_676 O331 . Mn2 . 102.51(8) yes
N11 . C411 . C421 . 109.6(2) yes
N11 . C411 . H4111 . 109.6 no
C421 . C411 . H4111 . 111.7 no
N11 . C411 . H4112 . 108.4 no
C421 . C411 . H4112 . 107.3 no
H4111 . C411 . H4112 . 110.1 no
C411 . C421 . O431 . 108.7(2) yes
C411 . C421 . H4211 . 110.5 no
O431 . C421 . H4211 . 109.4 no
C411 . C421 . H4212 . 109.9 no
O431 . C421 . H4212 . 110.9 no
H4211 . C421 . H4212 . 107.4 no
Mn2 2_676 O431 . C421 . 132.02(17) yes
Mn2 2_676 O431 . Mn1 . 102.79(8) yes
C421 . O431 . Mn1 . 118.35(16) yes
O331 . Mn2 . O431 2_676 69.34(7) yes
O331 . Mn2 . O13 . 161.74(7) yes
O431 2_676 Mn2 . O13 . 93.29(7) yes
O331 . Mn2 . O14 . 89.07(7) yes
O431 2_676 Mn2 . O14 . 91.05(7) yes
O13 . Mn2 . O14 . 85.58(8) yes
O331 . Mn2 . O12 . 93.58(7) yes
O431 2_676 Mn2 . O12 . 83.46(8) yes
O13 . Mn2 . O12 . 89.81(8) yes
O14 . Mn2 . O12 . 172.62(8) yes
O331 . Mn2 . Br1 . 96.93(5) yes
O431 2_676 Mn2 . Br1 . 164.84(5) yes
O13 . Mn2 . Br1 . 100.93(6) yes
O14 . Mn2 . Br1 . 95.22(6) yes
O12 . Mn2 . Br1 . 91.29(6) yes
Mn2 . O13 . C23 . 127.97(18) yes
Mn2 . O13 . H24 . 120.2 no
C23 . O13 . H24 . 108.0 no
O13 . C23 . C33 . 112.4(3) yes
O13 . C23 . H231 . 110.1 no
C33 . C23 . H231 . 108.8 no
O13 . C23 . H232 . 106.5 no
C33 . C23 . H232 . 108.4 no
H231 . C23 . H232 . 110.6 no
C23 . C33 . H331 . 111.9 no
C23 . C33 . H332 . 106.6 no
H331 . C33 . H332 . 111.8 no
C23 . C33 . H333 . 105.3 no
H331 . C33 . H333 . 110.8 no
H332 . C33 . H333 . 110.2 no
Mn2 . O14 . C24 . 123.25(18) yes
Mn2 . O14 . H28 . 109.3 no
C24 . O14 . H28 . 111.6 no
O14 . C24 . C34 . 113.2(3) yes
O14 . C24 . H241 . 108.5 no
C34 . C24 . H241 . 106.6 no
O14 . C24 . H242 . 109.8 no
C34 . C24 . H242 . 108.2 no
H241 . C24 . H242 . 110.4 no
C24 . C34 . H341 . 106.6 no
C24 . C34 . H342 . 105.8 no
H341 . C34 . H342 . 111.8 no
C24 . C34 . H343 . 107.7 no
H341 . C34 . H343 . 112.9 no
H342 . C34 . H343 . 111.5 no
Mn2 . O12 . C22 . 132.61(19) yes
Mn2 . O12 . H9 . 110.4 no
C22 . O12 . H9 . 116.8 no
O12 . C22 . C32 . 112.9(3) yes
O12 . C22 . H221 . 107.3 no
C32 . C22 . H221 . 109.1 no
O12 . C22 . H222 . 109.2 no
C32 . C22 . H222 . 106.8 no
H221 . C22 . H222 . 111.5 no
C22 . C32 . H321 . 110.0 no
C22 . C32 . H322 . 109.1 no
H321 . C32 . H322 . 111.0 no
C22 . C32 . H323 . 107.2 no
H321 . C32 . H323 . 110.3 no
H322 . C32 . H323 . 109.2 no

loop_
_geom_bond_atom_site_label_1
_geom_bond_site_symmetry_1
_geom_bond_atom_site_label_2
_geom_bond_site_symmetry_2
_geom_bond_distance
_geom_bond_publ_flag
Mn1 . Mn1 2_676 2.7118(8) yes
Mn1 . O331 2_676 1.8719(18) yes
Mn1 . O1 2_676 1.8280(17) yes
Mn1 . O1 . 1.8158(18) yes
Mn1 . N11 . 2.089(2) yes
Mn1 . N231 . 2.053(2) yes
Mn1 . O431 . 1.9134(18) yes
N11 . C211 . 1.504(3) yes
N11 . C311 . 1.506(3) yes
N11 . C411 . 1.494(3) yes
C211 . C221 . 1.505(4) yes
C211 . H2111 . 0.974 no
C211 . H2112 . 0.980 no
C221 . N231 . 1.476(3) yes
C221 . H2211 . 0.976 no
C221 . H2212 . 0.968 no
N231 . H4 . 0.884 no
N231 . H23 . 0.880 no
C311 . C321 . 1.512(4) yes
C311 . H3111 . 0.966 no
C311 . H3112 . 0.969 no
C321 . O331 . 1.416(3) yes
C321 . H3211 . 0.961 no
C321 . H3212 . 0.959 no
O331 . Mn2 . 2.1877(18) yes
C411 . C421 . 1.524(4) yes
C411 . H4111 . 0.977 no
C411 . H4112 . 0.994 no
C421 . O431 . 1.418(3) yes
C421 . H4211 . 0.973 no
C421 . H4212 . 0.963 no
O431 . Mn2 2_676 2.1421(19) yes
Mn2 . O13 . 2.188(2) yes
Mn2 . O14 . 2.2196(19) yes
Mn2 . O12 . 2.221(2) yes
Mn2 . Br1 . 2.5716(5) yes
O13 . C23 . 1.437(4) yes
O13 . H24 . 0.821 no
C23 . C33 . 1.497(5) yes
C23 . H231 . 0.963 no
C23 . H232 . 0.970 no
C33 . H331 . 0.966 no
C33 . H332 . 0.923 no
C33 . H333 . 0.968 no
O14 . C24 . 1.444(4) yes
O14 . H28 . 0.833 no
C24 . C34 . 1.467(5) yes
C24 . H241 . 0.969 no
C24 . H242 . 0.997 no
C34 . H341 . 0.956 no
C34 . H342 . 0.964 no
C34 . H343 . 0.950 no
O12 . C22 . 1.427(4) yes
O12 . H9 . 0.824 no
C22 . C32 . 1.476(5) yes
C22 . H221 . 0.968 no
C22 . H222 . 0.990 no
C32 . H321 . 0.981 no
C32 . H322 . 0.971 no
C32 . H323 . 0.968 no
